data_4349255
loop_
_publ_author_name
'Chakrabarti, Neena'
'Ruccolo, Serge'
'Parkin, Gerard'

_publ_section_title
;
 Cadmium Compounds with an [N<sub>3</sub>C] Atrane Motif: Evidence for the
 Generation of a Cadmium Hydride Species.
;
_journal_issue 23
_journal_name_full 'Inorganic chemistry'
_journal_page_first 12105
_journal_page_last 12109
_journal_paper_doi 10.1021/acs.inorgchem.6b02196
_journal_volume 55
_journal_year 2016
_chemical_formula_sum 'C16 H12 Br Cd N3 S3'
_chemical_formula_weight 534.78
_space_group_crystal_system monoclinic
_space_group_IT_number 9
_space_group_name_Hall 'C -2yc'
_space_group_name_H-M_alt 'C 1 c 1'
_atom_sites_solution_hydrogens geom
_audit_creation_method SHELXL-2014/7
_cell_angle_alpha 90
_cell_angle_beta 117.847(2)
_cell_angle_gamma 90
_cell_formula_units_Z 4
_cell_length_a 15.576(2)
_cell_length_b 9.2765(14)
_cell_length_c 14.088(3)
_cell_measurement_reflns_used 6729
_cell_measurement_temperature 150(2)
_cell_measurement_theta_max 30.63
_cell_measurement_theta_min 2.65
_cell_volume 1799.9(5)
_computing_cell_refinement 'Bruker SAINT'
_computing_data_collection 'Bruker APEX2'
_computing_data_reduction 'Bruker SAINT'
_computing_molecular_graphics 'Bruker SHELXTL'
_computing_publication_material 'Bruker SHELXTL'
_computing_structure_refinement 'SHELXL-2014/7 (Sheldrick, 2014)'
_computing_structure_solution 'SHELXS-97 (Sheldrick, 2008)'
_diffrn_ambient_temperature 150(2)
_diffrn_measured_fraction_theta_full 1.000
_diffrn_measured_fraction_theta_max 0.997
_diffrn_measurement_device_type 'Bruker APEX-II CCD'
_diffrn_measurement_method '\f and \w scans'
_diffrn_radiation_type MoK\a
_diffrn_radiation_wavelength 0.71073
_diffrn_reflns_av_R_equivalents 0.0364
_diffrn_reflns_av_unetI/netI 0.0593
_diffrn_reflns_Laue_measured_fraction_full 1.000
_diffrn_reflns_Laue_measured_fraction_max 0.997
_diffrn_reflns_limit_h_max 22
_diffrn_reflns_limit_h_min -22
_diffrn_reflns_limit_k_max 13
_diffrn_reflns_limit_k_min -13
_diffrn_reflns_limit_l_max 20
_diffrn_reflns_limit_l_min -19
_diffrn_reflns_number 14085
_diffrn_reflns_point_group_measured_fraction_full 1.000
_diffrn_reflns_point_group_measured_fraction_max 0.997
_diffrn_reflns_theta_full 25.242
_diffrn_reflns_theta_max 30.722
_diffrn_reflns_theta_min 2.647
_exptl_absorpt_coefficient_mu 3.784
_exptl_absorpt_correction_T_max 0.6014
_exptl_absorpt_correction_T_min 0.4907
_exptl_absorpt_correction_type empirical
_exptl_absorpt_process_details sadabs
_exptl_crystal_colour colorless
_exptl_crystal_density_diffrn 1.973
_exptl_crystal_description block
_exptl_crystal_F_000 1040
_exptl_crystal_size_max 0.220
_exptl_crystal_size_mid 0.170
_exptl_crystal_size_min 0.150
_refine_diff_density_max 0.505
_refine_diff_density_min -0.503
_refine_diff_density_rms 0.082
_refine_ls_abs_structure_details
; 
 Refined as an inversion twin. 
;
_refine_ls_abs_structure_Flack 0.113(10)
_refine_ls_extinction_method none
_refine_ls_goodness_of_fit_ref 0.958
_refine_ls_hydrogen_treatment constr
_refine_ls_matrix_type full
_refine_ls_number_parameters 340
_refine_ls_number_reflns 5512
_refine_ls_number_restraints 89
_refine_ls_restrained_S_all 0.963
_refine_ls_R_factor_all 0.0480
_refine_ls_R_factor_gt 0.0313
_refine_ls_shift/su_max 0.001
_refine_ls_shift/su_mean 0.000
_refine_ls_structure_factor_coef Fsqd
_refine_ls_weighting_details 'w=1/[\s^2^(Fo^2^)+(0.0125P)^2^] where P=(Fo^2^+2Fc^2^)/3'
_refine_ls_weighting_scheme calc
_refine_ls_wR_factor_gt 0.0582
_refine_ls_wR_factor_ref 0.0633
_reflns_Friedel_coverage 0.998
_reflns_Friedel_fraction_full 1.000
_reflns_Friedel_fraction_max 0.997
_reflns_number_gt 4378
_reflns_number_total 5512
_reflns_threshold_expression 'I > 2\s(I)'
_cod_data_source_file TptmCdBr_[tpcdbr2].cif
_cod_data_source_block tpcdbr2
_cod_original_cell_volume 1799.9(6)
_cod_original_sg_symbol_H-M 'C c'
_cod_database_code 4349255
_shelx_shelxl_version_number 2014/7
_shelx_space_group_comment
; 
The symmetry employed for this shelxl refinement is uniquely defined 
by the following loop, which should always be used as a source of 
symmetry information in preference to the above space-group names. 
They are only intended as comments. 
;
_shelx_estimated_absorpt_t_min 0.490
_shelx_estimated_absorpt_t_max 0.601

loop_
_space_group_symop_operation_xyz
'x, y, z'
'x, -y, z+1/2'
'x+1/2, y+1/2, z'
'x+1/2, -y+1/2, z+1/2'

loop_
_atom_site_label
_atom_site_type_symbol
_atom_site_fract_x
_atom_site_fract_y
_atom_site_fract_z
_atom_site_U_iso_or_equiv
_atom_site_adp_type
_atom_site_occupancy
_atom_site_site_symmetry_order
_atom_site_calc_flag
_atom_site_refinement_flags_posn
_atom_site_refinement_flags_adp
_atom_site_refinement_flags_occupancy
_atom_site_disorder_assembly
_atom_site_disorder_group
Cd Cd 0.37223(2) 0.44544(4) 0.48085(2) 0.02459(10) Uani 0.8811(16) 1 d D . P A 1
Br Br 0.18608(4) 0.44356(7) 0.40667(5) 0.0370(2) Uani 0.8811(16) 1 d D . P A 1
S1 S 0.58741(11) 0.27191(17) 0.58010(16) 0.0426(4) Uani 0.8811(16) 1 d D . P A 1
S2 S 0.59262(10) 0.54711(18) 0.67986(13) 0.0370(4) Uani 0.8811(16) 1 d D . P A 1
S3 S 0.57493(11) 0.53853(18) 0.46254(13) 0.0359(3) Uani 0.8811(16) 1 d D . P A 1
C1 C 0.5435(4) 0.4525(6) 0.5552(5) 0.0282(14) Uani 0.8811(16) 1 d D . P A 1
N1 N 0.3958(4) 0.2025(4) 0.4750(4) 0.0257(10) Uani 0.8811(16) 1 d D . P A 1
C11 C 0.4869(5) 0.1555(8) 0.5231(5) 0.0316(13) Uani 0.8811(16) 1 d D . P A 1
C12 C 0.3233(5) 0.1062(7) 0.4325(5) 0.0338(14) Uani 0.8811(16) 1 d D . P A 1
H12A H 0.2582 0.1399 0.3974 0.041 Uiso 0.8811(16) 1 calc R U P A 1
C13 C 0.3401(6) -0.0398(9) 0.4380(7) 0.0420(18) Uani 0.8811(16) 1 d D . P A 1
H13A H 0.2874 -0.1057 0.4081 0.050 Uiso 0.8811(16) 1 calc R U P A 1
C14 C 0.4344(11) -0.0895(6) 0.4875(8) 0.0387(19) Uani 0.8811(16) 1 d D . P A 1
H14A H 0.4475 -0.1900 0.4924 0.046 Uiso 0.8811(16) 1 calc R U P A 1
C15 C 0.5100(6) 0.0095(10) 0.5300(7) 0.0399(19) Uani 0.8811(16) 1 d D . P A 1
H15A H 0.5757 -0.0216 0.5630 0.048 Uiso 0.8811(16) 1 calc R U P A 1
N2 N 0.4043(4) 0.6089(6) 0.6185(4) 0.0268(11) Uani 0.8811(16) 1 d D . P A 1
C21 C 0.4966(5) 0.6409(7) 0.6846(4) 0.0281(12) Uani 0.8811(16) 1 d D . P A 1
C22 C 0.3335(5) 0.6838(7) 0.6246(5) 0.0354(14) Uani 0.8811(16) 1 d D . P A 1
H22A H 0.2677 0.6599 0.5779 0.042 Uiso 0.8811(16) 1 calc R U P A 1
C23 C 0.3540(5) 0.7955(7) 0.6977(5) 0.0409(16) Uani 0.8811(16) 1 d D . P A 1
H23A H 0.3030 0.8478 0.7010 0.049 Uiso 0.8811(16) 1 calc R U P A 1
C24 C 0.4498(7) 0.8292(11) 0.7655(7) 0.043(2) Uani 0.8811(16) 1 d D . P A 1
H24A H 0.4659 0.9066 0.8151 0.051 Uiso 0.8811(16) 1 calc R U P A 1
C25 C 0.5214(8) 0.7492(17) 0.7601(11) 0.045(5) Uani 0.8811(16) 1 d D . P A 1
H25A H 0.5877 0.7682 0.8081 0.053 Uiso 0.8811(16) 1 calc R U P A 1
N3 N 0.3797(4) 0.5743(5) 0.3459(4) 0.0304(11) Uani 0.8811(16) 1 d D . P A 1
C31 C 0.4668(5) 0.6108(6) 0.3577(5) 0.0300(13) Uani 0.8811(16) 1 d D . P A 1
C32 C 0.3011(7) 0.6334(8) 0.2648(5) 0.0386(19) Uani 0.8811(16) 1 d D . P A 1
H32A H 0.2387 0.6072 0.2555 0.046 Uiso 0.8811(16) 1 calc R U P A 1
C33 C 0.3076(9) 0.7308(14) 0.1945(11) 0.050(4) Uani 0.8811(16) 1 d D . P A 1
H33A H 0.2506 0.7696 0.1370 0.060 Uiso 0.8811(16) 1 calc R U P A 1
C34 C 0.3972(7) 0.7704(8) 0.2089(7) 0.0443(18) Uani 0.8811(16) 1 d D . P A 1
H34A H 0.4034 0.8408 0.1636 0.053 Uiso 0.8811(16) 1 calc R U P A 1
C35 C 0.4784(6) 0.7076(9) 0.2896(7) 0.0384(17) Uani 0.8811(16) 1 d D . P A 1
H35A H 0.5413 0.7301 0.2986 0.046 Uiso 0.8811(16) 1 calc R U P A 1
CdA Cd 0.4617(2) 0.4457(4) 0.4766(3) 0.0380(12) Uani 0.1189(16) 1 d D . P A 2
BrA Br 0.6472(4) 0.4463(7) 0.5442(6) 0.0623(19) Uani 0.1189(16) 1 d D . P A 2
S1A S 0.2506(9) 0.2677(15) 0.3947(13) 0.058(4) Uani 0.1189(16) 1 d D . P A 2
S2A S 0.2622(9) 0.5466(15) 0.4987(11) 0.047(3) Uani 0.1189(16) 1 d D . P A 2
S3A S 0.2371(9) 0.5317(15) 0.2827(11) 0.053(4) Uani 0.1189(16) 1 d D . P A 2
C2 C 0.2920(15) 0.448(2) 0.4120(18) 0.030(9) Uiso 0.1189(16) 1 d D . P A 2
N1A N 0.438(2) 0.203(2) 0.481(3) 0.034(11) Uiso 0.1189(16) 1 d D . P A 2
C11A C 0.351(2) 0.155(3) 0.445(3) 0.025(11) Uiso 0.1189(16) 1 d D . P A 2
C12A C 0.512(2) 0.111(4) 0.521(3) 0.028(12) Uiso 0.1189(16) 1 d D . P A 2
H12B H 0.5765 0.1468 0.5465 0.034 Uiso 0.1189(16) 1 calc R U P A 2
C13A C 0.499(3) -0.033(4) 0.527(4) 0.013(10) Uiso 0.1189(16) 1 d D . P A 2
H13B H 0.5537 -0.0949 0.5609 0.015 Uiso 0.1189(16) 1 calc R U P A 2
C14A C 0.407(3) -0.087(4) 0.483(7) 0.05(4) Uiso 0.1189(16) 1 d D . P A 2
H14B H 0.3965 -0.1881 0.4827 0.066 Uiso 0.1189(16) 1 calc R U P A 2
C15A C 0.329(3) 0.007(4) 0.439(5) 0.025(13) Uiso 0.1189(16) 1 d D . P A 2
H15B H 0.2639 -0.0259 0.4068 0.030 Uiso 0.1189(16) 1 calc R U P A 2
N2A N 0.4560(18) 0.587(3) 0.613(2) 0.037(9) Uiso 0.1189(16) 1 d D . P A 2
C21A C 0.3691(18) 0.616(4) 0.605(2) 0.008(9) Uiso 0.1189(16) 1 d D . P A 2
C22A C 0.533(3) 0.655(5) 0.689(3) 0.06(2) Uiso 0.1189(16) 1 d D . P A 2
H22B H 0.5950 0.6341 0.6963 0.069 Uiso 0.1189(16) 1 calc R U P A 2
C23A C 0.526(3) 0.756(9) 0.759(6) 0.014(19) Uiso 0.1189(16) 1 d D . P A 2
H23B H 0.5831 0.7997 0.8141 0.017 Uiso 0.1189(16) 1 calc R U P A 2
C24A C 0.435(4) 0.792(8) 0.746(6) 0.07(4) Uiso 0.1189(16) 1 d D . P A 2
H24B H 0.4263 0.8689 0.7853 0.085 Uiso 0.1189(16) 1 calc R U P A 2
C25A C 0.358(3) 0.712(5) 0.674(3) 0.035(13) Uiso 0.1189(16) 1 d D . P A 2
H25B H 0.2959 0.7225 0.6713 0.042 Uiso 0.1189(16) 1 calc R U P A 2
N3A N 0.420(2) 0.592(4) 0.333(2) 0.031(10) Uiso 0.1189(16) 1 d D . P A 2
C31A C 0.328(2) 0.625(5) 0.268(4) 0.05(3) Uiso 0.1189(16) 1 d D . P A 2
C32A C 0.486(3) 0.673(5) 0.320(4) 0.035(17) Uiso 0.1189(16) 1 d D . P A 2
H32B H 0.5531 0.6561 0.3664 0.042 Uiso 0.1189(16) 1 calc R U P A 2
C33A C 0.460(4) 0.779(6) 0.242(5) 0.08(3) Uiso 0.1189(16) 1 d D . P A 2
H33B H 0.5087 0.8290 0.2320 0.094 Uiso 0.1189(16) 1 calc R U P A 2
C34A C 0.366(3) 0.809(7) 0.180(5) 0.08(3) Uiso 0.1189(16) 1 d D . P A 2
H34B H 0.3474 0.8844 0.1286 0.093 Uiso 0.1189(16) 1 calc R U P A 2
C35A C 0.295(3) 0.734(5) 0.192(4) 0.004(10) Uiso 0.1189(16) 1 d D . P A 2
H35B H 0.2281 0.7544 0.1497 0.005 Uiso 0.1189(16) 1 calc R U P A 2

loop_
_atom_site_aniso_label
_atom_site_aniso_U_11
_atom_site_aniso_U_22
_atom_site_aniso_U_33
_atom_site_aniso_U_23
_atom_site_aniso_U_13
_atom_site_aniso_U_12
Cd 0.01710(19) 0.02054(18) 0.0325(2) -0.0013(3) 0.00855(16) -0.0004(2)
Br 0.0179(3) 0.0351(4) 0.0512(5) -0.0011(4) 0.0105(3) -0.0005(3)
S1 0.0223(7) 0.0308(8) 0.0680(12) 0.0055(8) 0.0154(7) 0.0081(6)
S2 0.0204(6) 0.0454(10) 0.0354(8) -0.0042(7) 0.0050(6) -0.0051(6)
S3 0.0225(7) 0.0422(9) 0.0424(9) 0.0008(7) 0.0147(6) -0.0039(6)
C1 0.026(3) 0.018(3) 0.036(3) 0.002(2) 0.010(3) -0.001(2)
N1 0.025(3) 0.019(2) 0.035(3) -0.001(2) 0.016(2) 0.0003(18)
C11 0.035(3) 0.030(3) 0.037(3) 0.002(3) 0.023(3) 0.006(3)
C12 0.033(3) 0.029(3) 0.035(3) -0.004(3) 0.013(3) -0.008(3)
C13 0.059(5) 0.023(4) 0.044(4) -0.005(3) 0.023(3) -0.003(4)
C14 0.062(6) 0.018(4) 0.040(5) 0.001(3) 0.027(5) 0.002(3)
C15 0.052(5) 0.029(5) 0.045(4) 0.010(4) 0.028(4) 0.012(4)
N2 0.020(3) 0.024(3) 0.035(3) 0.000(2) 0.012(2) -0.001(2)
C21 0.031(3) 0.030(3) 0.023(3) 0.002(2) 0.012(2) -0.007(3)
C22 0.033(3) 0.041(4) 0.035(4) -0.001(3) 0.018(3) 0.002(3)
C23 0.046(4) 0.037(4) 0.046(4) -0.011(3) 0.027(3) 0.004(3)
C24 0.059(5) 0.040(4) 0.031(4) -0.007(4) 0.022(3) -0.008(4)
C25 0.050(6) 0.044(6) 0.028(5) 0.001(3) 0.009(3) -0.012(4)
N3 0.027(3) 0.031(3) 0.036(3) -0.005(2) 0.016(2) -0.001(2)
C31 0.035(4) 0.023(3) 0.035(3) -0.007(2) 0.018(3) -0.002(3)
C32 0.033(4) 0.048(5) 0.032(4) -0.002(3) 0.012(3) 0.009(3)
C33 0.055(6) 0.058(6) 0.038(5) 0.008(3) 0.023(4) 0.022(4)
C34 0.069(6) 0.037(4) 0.039(4) 0.002(3) 0.035(4) 0.007(4)
C35 0.052(5) 0.032(4) 0.042(4) -0.008(4) 0.031(4) -0.008(3)
CdA 0.0283(18) 0.0295(19) 0.051(2) 0.0014(16) 0.0143(15) 0.0025(14)
BrA 0.033(3) 0.053(4) 0.094(5) 0.002(3) 0.025(3) 0.000(2)
S1A 0.030(6) 0.050(8) 0.073(9) -0.005(7) 0.007(6) 0.001(6)
S2A 0.036(6) 0.051(8) 0.059(8) -0.002(6) 0.025(6) 0.001(6)
S3A 0.034(7) 0.055(9) 0.053(8) -0.010(7) 0.006(6) 0.008(6)

loop_
_atom_type_symbol
_atom_type_description
_atom_type_scat_dispersion_real
_atom_type_scat_dispersion_imag
_atom_type_scat_source
C C 0.0033 0.0016 'International Tables Vol C Tables 4.2.6.8 and 6.1.1.4'
H H 0.0000 0.0000 'International Tables Vol C Tables 4.2.6.8 and 6.1.1.4'
N N 0.0061 0.0033 'International Tables Vol C Tables 4.2.6.8 and 6.1.1.4'
S S 0.1246 0.1234 'International Tables Vol C Tables 4.2.6.8 and 6.1.1.4'
Br Br -0.2901 2.4595 'International Tables Vol C Tables 4.2.6.8 and 6.1.1.4'
Cd Cd -0.8075 1.2024 'International Tables Vol C Tables 4.2.6.8 and 6.1.1.4'

loop_
_geom_angle_atom_site_label_1
_geom_angle_atom_site_label_2
_geom_angle_atom_site_label_3
_geom_angle
N1 Cd N3 114.31(17)
N1 Cd N2 134.12(18)
N3 Cd N2 106.09(18)
N1 Cd C1 82.94(19)
N3 Cd C1 82.5(2)
N2 Cd C1 81.6(2)
N1 Cd Br 98.46(13)
N3 Cd Br 98.64(12)
N2 Cd Br 96.04(14)
C1 Cd Br 177.62(17)
C11 S1 C1 108.0(3)
C21 S2 C1 107.4(3)
C31 S3 C1 107.5(3)
S3 C1 S1 110.7(4)
S3 C1 S2 111.3(3)
S1 C1 S2 108.6(3)
S3 C1 Cd 109.1(3)
S1 C1 Cd 108.1(3)
S2 C1 Cd 109.0(3)
C11 N1 C12 119.0(5)
C11 N1 Cd 117.1(4)
C12 N1 Cd 123.8(4)
N1 C11 C15 122.3(6)
N1 C11 S1 122.9(5)
C15 C11 S1 114.8(6)
N1 C12 C13 122.2(6)
C14 C13 C12 119.2(7)
C13 C14 C15 119.1(7)
C11 C15 C14 118.2(8)
C21 N2 C22 119.4(6)
C21 N2 Cd 118.0(4)
C22 N2 Cd 122.0(5)
N2 C21 C25 121.6(7)
N2 C21 S2 121.6(5)
C25 C21 S2 116.9(7)
N2 C22 C23 121.6(6)
C24 C23 C22 118.8(7)
C25 C24 C23 118.9(9)
C24 C25 C21 119.7(10)
C31 N3 C32 118.3(6)
C31 N3 Cd 118.2(4)
C32 N3 Cd 122.6(5)
N3 C31 C35 122.2(6)
N3 C31 S3 121.6(5)
C35 C31 S3 116.2(6)
N3 C32 C33 122.4(9)
C34 C33 C32 118.8(10)
C33 C34 C35 119.5(7)
C34 C35 C31 118.7(7)
N3A CdA N1A 129.3(13)
N3A CdA N2A 107.1(12)
N1A CdA N2A 116.8(11)
N3A CdA C2 81.3(9)
N1A CdA C2 81.5(8)
N2A CdA C2 81.2(8)
N3A CdA BrA 97.6(7)
N1A CdA BrA 99.1(7)
N2A CdA BrA 99.2(6)
C2 CdA BrA 178.9(6)
C11A S1A C2 108.1(13)
C21A S2A C2 109.1(13)
C31A S3A C2 107.7(13)
S2A C2 S1A 113.1(13)
S2A C2 S3A 109.0(12)
S1A C2 S3A 107.5(13)
S2A C2 CdA 110.4(10)
S1A C2 CdA 108.4(10)
S3A C2 CdA 108.2(10)
C11A N1A C12A 119(2)
C11A N1A CdA 119.2(19)
C12A N1A CdA 122(2)
N1A C11A C15A 124(2)
N1A C11A S1A 122(2)
C15A C11A S1A 114(2)
N1A C12A C13A 122(3)
C12A C13A C14A 119(3)
C13A C14A C15A 119(3)
C14A C15A C11A 117(3)
C21A N2A C22A 118(2)
C21A N2A CdA 117.5(17)
C22A N2A CdA 124(2)
N2A C21A C25A 122(2)
N2A C21A S2A 122(2)
C25A C21A S2A 117(2)
N2A C22A C23A 124(3)
C24A C23A C22A 118(3)
C25A C24A C23A 117(3)
C24A C25A C21A 120(3)
C31A N3A C32A 115(2)
C31A N3A CdA 121(2)
C32A N3A CdA 122(2)
N3A C31A C35A 126(3)
N3A C31A S3A 119(2)
C35A C31A S3A 115(2)
N3A C32A C33A 123(3)
C34A C33A C32A 119(4)
C33A C34A C35A 121(3)
C34A C35A C31A 116(3)

loop_
_geom_bond_atom_site_label_1
_geom_bond_atom_site_label_2
_geom_bond_distance
Cd N1 2.291(4)
Cd N3 2.295(5)
Cd N2 2.324(5)
Cd C1 2.368(6)
Cd Br 2.5825(7)
S1 C11 1.757(7)
S1 C1 1.782(6)
S2 C21 1.758(7)
S2 C1 1.785(7)
S3 C31 1.773(7)
S3 C1 1.782(7)
N1 C11 1.329(8)
N1 C12 1.341(7)
C11 C15 1.394(11)
C12 C13 1.375(10)
C13 C14 1.377(16)
C14 C15 1.389(14)
N2 C21 1.331(8)
N2 C22 1.340(8)
C21 C25 1.382(11)
C22 C23 1.388(9)
C23 C24 1.381(12)
C24 C25 1.370(12)
N3 C31 1.331(8)
N3 C32 1.340(9)
C31 C35 1.386(10)
C32 C33 1.379(12)
C33 C34 1.363(14)
C34 C35 1.374(12)
CdA N3A 2.26(2)
CdA N1A 2.28(2)
CdA N2A 2.37(2)
CdA C2 2.36(2)
CdA BrA 2.585(6)
S1A C11A 1.74(2)
S1A C2 1.77(2)
S2A C21A 1.76(2)
S2A C2 1.76(2)
S3A C31A 1.75(2)
S3A C2 1.79(2)
N1A C11A 1.28(2)
N1A C12A 1.33(2)
C11A C15A 1.40(3)
C12A C13A 1.35(3)
C13A C14A 1.37(3)
C14A C15A 1.39(3)
N2A C21A 1.33(2)
N2A C22A 1.34(3)
C21A C25A 1.39(3)
C22A C23A 1.39(3)
C23A C24A 1.39(3)
C24A C25A 1.38(3)
N3A C31A 1.32(3)
N3A C32A 1.35(3)
C31A C35A 1.39(3)
C32A C33A 1.39(3)
C33A C34A 1.35(3)
C34A C35A 1.37(3)
